data_7036734
loop_
_publ_author_name
'Craig, Gavin A.'
'Woodall, Christopher H.'
'McKellar, Scott C.'
'Probert, Michael R.'
'Kamenev, Konstantin V.'
'Moggach, Stephen A.'
'Brechin, Euan K.'
'Parsons, Simon'
'Murrie, Mark'

_publ_section_title
;
 A high-pressure crystallographic and magnetic study of
 Na5[Mn(l-tart)2]&#x00B7;12H2O (l-tart = l-tartrate).
;
_journal_issue 42
_journal_name_full 'Dalton transactions (Cambridge, England : 2003)'
_journal_page_first 18324
_journal_page_last 18328
_journal_paper_doi 10.1039/c5dt03320a
_journal_volume 44
_journal_year 2015
_chemical_absolute_configuration ad
_chemical_formula_moiety 'C8 H24 Mn Na5 O22, 2(H2 O)'
_chemical_formula_sum 'C8 H28 Mn Na5 O24'
_chemical_formula_weight 678.17
_space_group_IT_number 5
_symmetry_cell_setting monoclinic
_symmetry_space_group_name_Hall 'C 2y'
_symmetry_space_group_name_H-M 'C 1 2 1'
_atom_sites_solution_hydrogens difmap
_atom_sites_solution_primary other
_audit_update_record
;
2015-08-18 deposited with the CCDC.
2015-09-10 downloaded from the CCDC.
;
_cell_angle_alpha 90
_cell_angle_beta 114.033(6)
_cell_angle_gamma 90
_cell_formula_units_Z 2
_cell_length_a 19.5753(19)
_cell_length_b 6.476(3)
_cell_length_c 9.5153(10)
_cell_measurement_reflns_used 0
_cell_measurement_temperature 293
_cell_measurement_theta_max 0
_cell_measurement_theta_min 0
_cell_volume 1101.7(5)
_computing_cell_refinement 'Bruker Apex2'
_computing_data_collection 'Rigaku CrystalClear'
_computing_data_reduction 'Apex2 (Bruker AXS, 2006)'
_computing_molecular_graphics 'CAMERON (Watkin et al., 1996)'
_computing_publication_material 'CRYSTALS (Betteridge et al., 2003)'
_computing_structure_refinement 'CRYSTALS (Betteridge et al., 2003)'
_computing_structure_solution 'Superflip (Palatinus & Chapuis, 2007)'
_diffrn_ambient_temperature 293
_diffrn_measured_fraction_theta_full 0.491
_diffrn_measured_fraction_theta_max 0.484
_diffrn_measurement_device Serial
_diffrn_measurement_device_type 'Rigaku CCD detector and Huber four-circle kappa goniometer'
_diffrn_measurement_method Omega
_diffrn_radiation_monochromator Silicon
_diffrn_radiation_type synchrotron
_diffrn_radiation_wavelength 0.48590
_diffrn_reflns_av_R_equivalents 0.059
_diffrn_reflns_limit_h_max 24
_diffrn_reflns_limit_h_min -24
_diffrn_reflns_limit_k_max 3
_diffrn_reflns_limit_k_min -3
_diffrn_reflns_limit_l_max 11
_diffrn_reflns_limit_l_min -11
_diffrn_reflns_number 3086
_diffrn_reflns_theta_full 15.917
_diffrn_reflns_theta_max 17.686
_diffrn_reflns_theta_min 1.602
_diffrn_standards_number 0
_exptl_absorpt_coefficient_mu 0.815
_exptl_absorpt_correction_T_max 0.7442
_exptl_absorpt_correction_T_min 0.4701
_exptl_absorpt_correction_type multi-scan
_exptl_absorpt_process_details 'SADABS (Siemens, 1996)'
_exptl_crystal_colour red-brown
_exptl_crystal_density_diffrn 2.044
_exptl_crystal_density_method 'not measured'
_exptl_crystal_description block
_exptl_crystal_F_000 696
_exptl_crystal_size_max 0.200
_exptl_crystal_size_mid 0.150
_exptl_crystal_size_min 0.100
_refine_diff_density_max 1.43
_refine_diff_density_min -1.32
_refine_ls_abs_structure_details 'Flack (1983), 326 Friedel-pairs'
_refine_ls_abs_structure_Flack 0.06(10)
_refine_ls_extinction_method None
_refine_ls_goodness_of_fit_ref 0.9952
_refine_ls_hydrogen_treatment noref
_refine_ls_matrix_type full
_refine_ls_number_parameters 174
_refine_ls_number_reflns 911
_refine_ls_number_restraints 137
_refine_ls_R_factor_all 0.0774
_refine_ls_R_factor_gt 0.0491
_refine_ls_shift/su_max 0.0001926
_refine_ls_shift/su_mean 0.0000361
_refine_ls_structure_factor_coef Fsqd
_refine_ls_weighting_details
;
 Method= 
 SQRT(W) = 1/(Data with the key SIGMA(/FO/) in list 6) 
;
_refine_ls_weighting_scheme sigma
_refine_ls_wR_factor_all 0.0784
_refine_ls_wR_factor_gt 0.0722
_refine_ls_wR_factor_ref 0.0784
_reflns_limit_h_max 22
_reflns_limit_h_min -24
_reflns_limit_k_max 3
_reflns_limit_k_min -3
_reflns_limit_l_max 11
_reflns_limit_l_min 0
_reflns_number_gt 677
_reflns_number_total 921
_reflns_threshold_expression I>2.0\s(I)
_oxford_diffrn_Wilson_B_factor 0.00
_oxford_diffrn_Wilson_scale 0.00
_oxford_refine_ls_r_factor_ref 0.0774
_oxford_refine_ls_scale 0.2154(3)
_oxford_reflns_number_all 911
_oxford_reflns_threshold_expression_ref I>-3.0\s(I)
_cod_data_source_file c5dt03320a2.cif
_cod_data_source_block 11
_cod_depositor_comments
;
The following automatic conversions were performed:

'_atom_sites_solution_primary' value 'Other' changed to 'other'
according to
/usr/data/users/saulius/crontab/automatic-downloads/rss-feeds/RSC/lib/dictionaries/cif_core.dic
dictionary named 'cif_core.dic' version 2.4.2 from 2011-04-26.

Automatic conversion script
Id: cif_fix_values 3271 2015-04-21 07:52:19Z andrius 

 Adding full bibliography for 7036724--7036734.cif.
;
_cod_original_sg_symbol_H-M 'C 1 2 1 '
_cod_original_formula_sum 'C8 H28 Mn1 Na5 O24'
_cod_database_code 7036734

loop_
_symmetry_equiv_pos_as_xyz
x,y,z
x+1/2,y+1/2,z
-x,y,-z
-x+1/2,y+1/2,-z

loop_
_atom_site_label
_atom_site_type_symbol
_atom_site_fract_x
_atom_site_fract_y
_atom_site_fract_z
_atom_site_U_iso_or_equiv
_atom_site_occupancy
_atom_site_adp_type
_atom_site_refinement_flags_posn
_atom_site_refinement_flags_adp
Mn1 Mn 0.5000 0.8039(8) 0.0000 0.0509 1.0000 Uani S T
Na1 Na 0.73623(14) 0.5426(17) 0.4914(3) 0.0522 1.0000 Uani . .
Na2 Na 0.52104(13) 0.5003(12) 0.2885(3) 0.0594 1.0000 Uani . .
Na3 Na 0.5000 -0.0251(17) 0.5000 0.0574 1.0000 Uani S T
C1 C 0.3498(3) 0.836(3) -0.2140(6) 0.0466 1.0000 Uani . U
O11 O 0.2858(2) 0.795(3) -0.3073(4) 0.0506 1.0000 Uani . U
O12 O 0.4084(2) 0.822(3) -0.2435(4) 0.0442 1.0000 Uani . U
C2 C 0.3639(3) 0.899(2) -0.0504(7) 0.0407 1.0000 Uani D U
O21 O 0.4340(2) 0.993(2) 0.0214(5) 0.0449 1.0000 Uani . U
C3 C 0.3714(3) 0.692(2) 0.0352(7) 0.0415 1.0000 Uani D U
O31 O 0.4408(2) 0.605(2) 0.0499(5) 0.0436 1.0000 Uani . U
C4 C 0.3726(3) 0.745(3) 0.1955(7) 0.0476 1.0000 Uani . U
O41 O 0.4304(2) 0.701(2) 0.3182(5) 0.0468 1.0000 Uani . U
O42 O 0.3142(2) 0.821(3) 0.1925(5) 0.0717 1.0000 Uani . U
O1 O 0.8097(2) 0.804(3) 0.1500(6) 0.0748 1.0000 Uani . .
O2 O 0.57707(18) 0.316(2) 0.1560(4) 0.0434 1.0000 Uani . U
O3 O 0.6250(2) 0.461(2) 0.5117(5) 0.0509 1.0000 Uani . U
O4 O 0.4583(2) 0.195(2) 0.2926(5) 0.0482 1.0000 Uani . U
O5 O 0.71824(19) 0.278(3) 0.3232(4) 0.0493 1.0000 Uani . U
O6 O 0.8701(2) 0.522(2) 0.4863(5) 0.0477 1.0000 Uani . U
H2 H 0.3227 0.9874 -0.0464 0.0488 1.0000 Uiso . .
H3 H 0.3288 0.5983 -0.0231 0.0502 1.0000 Uiso . .
H11 H 0.7813 0.8012 0.1967 0.1126 1.0000 Uiso . .
H12 H 0.8109 0.6750 0.1614 0.1126 1.0000 Uiso . .
H21 H 0.5736 0.2129 0.0994 0.0650 1.0000 Uiso . .
H22 H 0.5714 0.4080 0.0901 0.0650 1.0000 Uiso . .
H31 H 0.6265 0.3307 0.5124 0.0764 1.0000 Uiso . .
H32 H 0.6082 0.5334 0.5635 0.0764 1.0000 Uiso . .
H41 H 0.4508 0.1337 0.2098 0.0723 1.0000 Uiso . .
H42 H 0.4128 0.2284 0.2490 0.0723 1.0000 Uiso . .
H51 H 0.6722 0.2898 0.2686 0.0739 1.0000 Uiso . .
H52 H 0.7485 0.2910 0.2819 0.0739 1.0000 Uiso . .
H61 H 0.8537 0.4631 0.4002 0.0715 1.0000 Uiso . .
H62 H 0.8820 0.4599 0.5703 0.0715 1.0000 Uiso . .

loop_
_atom_site_aniso_label
_atom_site_aniso_U_11
_atom_site_aniso_U_22
_atom_site_aniso_U_33
_atom_site_aniso_U_23
_atom_site_aniso_U_13
_atom_site_aniso_U_12
Mn1 0.0289(7) 0.097(7) 0.0295(8) 0.0000 0.0147(6) 0.0000
Na1 0.0426(16) 0.080(13) 0.0326(13) 0.002(3) 0.0141(12) 0.003(4)
Na2 0.0348(13) 0.114(13) 0.0309(14) -0.002(3) 0.0147(11) 0.004(3)
Na3 0.0359(19) 0.10(2) 0.038(2) 0.0000 0.0152(17) 0.0000
C1 0.0347(18) 0.078(11) 0.026(2) 0.004(3) 0.0105(18) 0.002(5)
O11 0.0356(14) 0.084(7) 0.0295(16) 0.0007(13) 0.0105(12) -0.001(2)
O12 0.0388(16) 0.067(7) 0.0290(18) 0.0034(19) 0.0157(15) -0.005(3)
C2 0.030(2) 0.065(8) 0.027(2) 0.004(3) 0.012(2) 0.001(3)
O21 0.0283(17) 0.079(7) 0.030(2) 0.001(3) 0.0155(16) -0.002(2)
C3 0.029(2) 0.065(8) 0.0322(19) 0.008(4) 0.014(2) 0.013(3)
O31 0.0252(16) 0.081(7) 0.0297(19) 0.009(2) 0.0161(15) 0.0092(19)
C4 0.040(3) 0.076(13) 0.0364(19) 0.013(4) 0.0250(18) 0.013(4)
O41 0.0428(18) 0.069(7) 0.0307(16) -0.002(3) 0.0168(13) 0.002(2)
O42 0.054(3) 0.12(2) 0.059(3) 0.024(6) 0.043(2) 0.031(5)
O1 0.045(2) 0.11(3) 0.077(4) 0.012(9) 0.034(2) -0.008(7)
O2 0.034(2) 0.061(8) 0.0300(18) 0.008(4) 0.0076(16) 0.009(3)
O3 0.0386(17) 0.083(9) 0.031(2) 0.003(3) 0.0142(14) 0.004(2)
O4 0.046(2) 0.069(7) 0.030(2) 0.001(2) 0.0162(16) 0.001(2)
O5 0.0334(18) 0.084(7) 0.0306(16) 0.0002(13) 0.0136(15) -0.005(3)
O6 0.0421(17) 0.064(9) 0.042(3) -0.005(3) 0.0222(16) -0.0018(19)

loop_
_atom_type_symbol
_atom_type_scat_dispersion_real
_atom_type_scat_dispersion_imag
_atom_type_scat_Cromer_Mann_a1
_atom_type_scat_Cromer_Mann_b1
_atom_type_scat_Cromer_Mann_a2
_atom_type_scat_Cromer_Mann_b2
_atom_type_scat_Cromer_Mann_a3
_atom_type_scat_Cromer_Mann_b3
_atom_type_scat_Cromer_Mann_a4
_atom_type_scat_Cromer_Mann_b4
_atom_type_scat_Cromer_Mann_c
_atom_type_scat_source
C 0.0033 0.0016 2.3100 20.8439 1.0200 10.2075 1.5886 0.5687 0.8650 51.6512 0.2156 'International Tables Vol C 4.2.6.8 and 6.1.1.4'
H 0.0000 0.0000 0.4930 10.5109 0.3229 26.1257 0.1402 3.1424 0.0408 57.7998 0.0030 'International Tables Vol C 4.2.6.8 and 6.1.1.4'
O 0.0106 0.0060 3.0485 13.2771 2.2868 5.7011 1.5463 0.3239 0.8670 32.9089 0.2508 'International Tables Vol C 4.2.6.8 and 6.1.1.4'
Na 0.0362 0.0249 4.7626 3.2850 3.1736 8.8422 1.2674 0.3136 1.1128 129.4240 0.6760 'International Tables Vol C 4.2.6.8 and 6.1.1.4'
Mn 0.3368 0.7283 11.2819 5.3409 7.3573 0.3432 3.0193 17.8674 2.2441 83.7543 1.0896 'International Tables Vol C 4.2.6.8 and 6.1.1.4'

loop_
_geom_angle_atom_site_label_1
_geom_angle_site_symmetry_1
_geom_angle_atom_site_label_2
_geom_angle_atom_site_label_3
_geom_angle_site_symmetry_3
_geom_angle
_geom_angle_publ_flag
O12 3_655 Mn1 O31 3_655 88.9(3) yes
O12 3_655 Mn1 O21 3_655 77.5(3) yes
O31 3_655 Mn1 O21 3_655 84.1(3) yes
O12 3_655 Mn1 O12 . 174.2(9) yes
O31 3_655 Mn1 O12 . 95.0(3) yes
O21 3_655 Mn1 O12 . 98.6(3) yes
O12 3_655 Mn1 O21 . 98.6(3) yes
O31 3_655 Mn1 O21 . 172.5(2) yes
O21 3_655 Mn1 O21 . 97.2(8) yes
O12 . Mn1 O21 . 77.5(3) yes
O12 3_655 Mn1 O31 . 95.0(3) yes
O31 3_655 Mn1 O31 . 95.5(7) yes
O21 3_655 Mn1 O31 . 172.5(2) yes
O12 . Mn1 O31 . 88.9(3) yes
O21 . Mn1 O31 . 84.1(3) yes
O11 3_655 Na1 O11 2_546 168.0(2) yes
O11 3_655 Na1 O5 4_656 90.4(7) yes
O11 2_546 Na1 O5 4_656 85.5(3) yes
O11 3_655 Na1 O3 . 109.5(3) yes
O11 2_546 Na1 O3 . 82.4(3) yes
O5 4_656 Na1 O3 . 100.2(3) yes
O11 3_655 Na1 O5 . 94.2(3) yes
O11 2_546 Na1 O5 . 87.4(7) yes
O5 4_656 Na1 O5 . 166.5(3) yes
O3 . Na1 O5 . 90.3(4) yes
O11 3_655 Na1 O6 . 84.4(3) yes
O11 2_546 Na1 O6 . 84.2(3) yes
O5 4_656 Na1 O6 . 88.2(3) yes
O3 . Na1 O6 . 163.5(7) yes
O5 . Na1 O6 . 79.6(3) yes
O12 3_655 Na2 O31 . 78.3(4) yes
O12 3_655 Na2 O41 . 93.1(4) yes
O31 . Na2 O41 . 72.6(3) yes
O12 3_655 Na2 O2 . 85.6(4) yes
O31 . Na2 O2 . 84.1(3) yes
O41 . Na2 O2 . 156.5(2) yes
O12 3_655 Na2 O3 . 85.0(4) yes
O31 . Na2 O3 . 162.7(5) yes
O41 . Na2 O3 . 112.9(3) yes
O2 . Na2 O3 . 90.4(3) yes
O12 3_655 Na2 O4 . 171.1(3) yes
O31 . Na2 O4 . 96.5(4) yes
O41 . Na2 O4 . 92.2(3) yes
O2 . Na2 O4 . 86.7(4) yes
O3 . Na2 O4 . 99.5(4) yes
O4 3_656 Na3 O41 1_545 162.0(3) yes
O4 3_656 Na3 O41 3_646 86.7(3) yes
O41 1_545 Na3 O41 3_646 88.0(6) yes
O4 3_656 Na3 O6 2_445 88.1(3) yes
O41 1_545 Na3 O6 2_445 78.0(3) yes
O41 3_646 Na3 O6 2_445 112.5(4) yes
O4 3_656 Na3 O6 4_646 83.2(3) yes
O41 1_545 Na3 O6 4_646 112.5(4) yes
O41 3_646 Na3 O6 4_646 78.0(3) yes
O6 2_445 Na3 O6 4_646 166.0(9) yes
O4 3_656 Na3 O4 . 103.2(7) yes
O41 1_545 Na3 O4 . 86.7(3) yes
O41 3_646 Na3 O4 . 162.0(3) yes
O6 2_445 Na3 O4 . 83.2(3) yes
O6 4_646 Na3 O4 . 88.1(3) yes
O11 . C1 O12 . 124.0(7) yes
O11 . C1 C2 . 120.1(5) yes
O12 . C1 C2 . 115.8(5) yes
Na1 3_655 O11 Na1 2_454 88.70(13) yes
Na1 3_655 O11 C1 . 121.4(10) yes
Na1 2_454 O11 C1 . 113.3(13) yes
Mn1 . O12 C1 . 100.5(3) yes
Mn1 . O12 Na2 3_655 83.0(4) yes
C1 . O12 Na2 3_655 131.7(12) yes
C1 . C2 O21 . 110.4(5) yes
C1 . C2 C3 . 104.1(11) yes
O21 . C2 C3 . 104.8(8) yes
C1 . C2 H2 . 112.3 no
O21 . C2 H2 . 112.4 no
C3 . C2 H2 . 112.3 no
C2 . O21 Mn1 . 104.5(10) yes
C2 . C3 O31 . 106.2(8) yes
C2 . C3 C4 . 106.7(11) yes
O31 . C3 C4 . 111.0(5) yes
C2 . C3 H3 . 111.0 no
O31 . C3 H3 . 111.0 no
C4 . C3 H3 . 110.7 no
Na2 . O31 C3 . 117.3(4) yes
Na2 . O31 Mn1 . 101.9(3) yes
C3 . O31 Mn1 . 110.9(10) yes
C3 . C4 O41 . 120.0(8) yes
C3 . C4 O42 . 114.9(6) yes
O41 . C4 O42 . 125.0(6) yes
Na2 . O41 Na3 1_565 105.0(2) yes
Na2 . O41 C4 . 116.8(6) yes
Na3 1_565 O41 C4 . 120.7(12) yes
H11 . O1 H12 . 84.2 no
Na2 . O2 H21 . 145.6 no
Na2 . O2 H22 . 95.2 no
H21 . O2 H22 . 97.7 no
Na1 . O3 Na2 . 114.1(3) yes
Na1 . O3 H31 . 101.5 no
Na2 . O3 H31 . 97.8 no
Na1 . O3 H32 . 121.7 no
Na2 . O3 H32 . 93.9 no
H31 . O3 H32 . 125.2 no
Na3 . O4 Na2 . 122.3(3) yes
Na3 . O4 H41 . 112.0 no
Na2 . O4 H41 . 106.1 no
Na3 . O4 H42 . 121.1 no
Na2 . O4 H42 . 103.6 no
H41 . O4 H42 . 85.0 no
Na1 . O5 Na1 4_646 93.49(14) yes
Na1 . O5 H51 . 100.6 no
Na1 4_646 O5 H51 . 122.4 no
Na1 . O5 H52 . 108.4 no
Na1 4_646 O5 H52 . 108.1 no
H51 . O5 H52 . 119.1 no
Na3 2_555 O6 Na1 . 174.5(6) yes
Na3 2_555 O6 H61 . 88.4 no
Na1 . O6 H61 . 93.1 no
Na3 2_555 O6 H62 . 90.6 no
Na1 . O6 H62 . 84.2 no
H61 . O6 H62 . 124.0 no

loop_
_geom_bond_atom_site_label_1
_geom_bond_atom_site_label_2
_geom_bond_site_symmetry_2
_geom_bond_distance
_geom_bond_publ_flag
Mn1 O12 3_655 2.283(4) yes
Mn1 O31 3_655 1.918(11) yes
Mn1 O21 3_655 1.849(11) yes
Mn1 O12 . 2.283(4) yes
Mn1 O21 . 1.849(11) yes
Mn1 O31 . 1.918(11) yes
Na1 O11 3_655 2.305(16) yes
Na1 O11 2_546 2.381(16) yes
Na1 O5 4_656 2.224(15) yes
Na1 O3 . 2.324(6) yes
Na1 O5 . 2.273(17) yes
Na1 O6 . 2.643(5) yes
Na2 O12 3_655 2.628(15) yes
Na2 O31 . 2.276(7) yes
Na2 O41 . 2.307(9) yes
Na2 O2 . 2.313(10) yes
Na2 O3 . 2.280(5) yes
Na2 O4 . 2.334(13) yes
Na3 O4 3_656 2.299(12) yes
Na3 O41 1_545 2.464(13) yes
Na3 O41 3_646 2.464(13) yes
Na3 O6 2_445 2.511(4) yes
Na3 O6 4_646 2.511(4) yes
Na3 O4 . 2.299(12) yes
C1 O11 . 1.233(9) yes
C1 O12 . 1.290(7) yes
C1 C2 . 1.523(10) yes
C2 O21 . 1.398(11) yes
C2 C3 . 1.545(9) yes
C2 H2 . 1.001 no
C3 O31 . 1.425(10) yes
C3 C4 . 1.553(10) yes
C3 H3 . 0.999 no
C4 O41 . 1.284(8) yes
C4 O42 . 1.233(12) yes
O1 H11 . 0.841 no
O1 H12 . 0.842 no
O2 H21 . 0.842 no
O2 H22 . 0.840 no
O3 H31 . 0.841 no
O3 H32 . 0.840 no
O4 H41 . 0.842 no
O4 H42 . 0.841 no
O5 H51 . 0.841 no
O5 H52 . 0.839 no
O6 H61 . 0.840 no
O6 H62 . 0.839 no
